data_4020230
loop_
_publ_author_name
'Jacques Eustache'
'Pierre Van de Weghe'
'Didier Le Nouen'
'Hiroshi Uyehara'
'Chizuko Kabuto'
'Yoshinori Yamamoto'

_journal_name_full 'Journal of Organic Chemistry'
_journal_page_first 4043
_journal_page_last 4053
_journal_paper_doi 10.1021/jo0501543
_journal_volume 70
_journal_year 2005
_chemical_absolute_configuration rm
_chemical_formula_moiety 'C24 H42 N2 O4 '
_chemical_formula_sum 'C24 H42 N2 O4'
_chemical_formula_weight 422.61
_space_group_IT_number 4
_symmetry_cell_setting monoclinic
_symmetry_space_group_name_Hall 'P 2yb'
_symmetry_space_group_name_H-M 'P 1 21 1'
_cell_angle_alpha 90
_cell_angle_beta 100.5181(11)
_cell_angle_gamma 90
_cell_formula_units_Z 4
_cell_length_a 12.992(3)
_cell_length_b 10.203(3)
_cell_length_c 18.760(5)
_cell_measurement_temperature 173.1
_cell_volume 2445.0(11)
_exptl_crystal_density_diffrn 1.148
_cod_original_sg_symbol_H-M 'P 21'
_cod_original_formula_sum 'C24 H42 N2 O4 '
_cod_database_code 4020230

loop_
_symmetry_equiv_pos_site_id
_symmetry_equiv_pos_as_xyz
1 +X,+Y,+Z
2 -X,1/2+Y,-Z

loop_
_atom_site_label
_atom_site_type_symbol
_atom_site_fract_x
_atom_site_fract_y
_atom_site_fract_z
_atom_site_U_iso_or_equiv
_atom_site_adp_type
_atom_site_occupancy
_atom_site_symmetry_multiplicity
_atom_site_calc_flag
_atom_site_refinement_flags
_atom_site_disorder_assembly
_atom_site_disorder_group
O(1) O 0.66313(11) 0.3301(2) 0.12446(9) 0.0314(5) Uani 1.00 1 d . . .
O(2) O 0.54554(11) 0.3200(1) 0.19812(8) 0.0224(4) Uani 1.00 1 d . . .
O(3) O 0.23225(12) 0.3511(2) 0.09240(10) 0.0358(5) Uani 1.00 1 d . . .
O(4) O 0.37289(11) 0.22325(13) 0.08357(8) 0.0222(4) Uani 1.00 1 d . . .
O(5) O -0.15387(11) 0.1219(2) 0.37532(9) 0.0267(5) Uani 1.00 1 d . . .
O(6) O -0.03873(12) 0.1651(2) 0.30266(8) 0.0258(4) Uani 1.00 1 d . . .
O(7) O 0.26706(12) 0.0402(2) 0.40525(11) 0.0391(5) Uani 1.00 1 d . . .
O(8) O 0.10207(11) -0.0475(1) 0.39236(9) 0.0271(4) Uani 1.00 1 d . . .
N(1) N 0.39132(13) 0.4399(2) 0.08984(10) 0.0201(5) Uani 1.00 1 d . . .
N(2) N 0.1280(1) 0.1623(2) 0.42369(10) 0.0230(5) Uani 1.00 1 d . . .
N(3) N -0.15628(13) 0.1979(2) 0.17064(9) 0.0180(5) Uani 1.00 1 d . . .
N(4) N 0.65810(13) 0.2402(2) 0.32824(9) 0.0150(5) Uani 1.00 1 d . . .
C(1) C 0.5011(2) 0.4282(2) 0.08178(11) 0.0186(5) Uani 1.00 1 d . . .
C(2) C 0.5348(2) 0.5736(2) 0.08155(12) 0.0264(6) Uani 1.00 1 d . . .
C(3) C 0.4339(2) 0.6442(2) 0.04823(13) 0.0325(7) Uani 1.00 1 d . . .
C(4) C 0.3502(2) 0.5743(2) 0.08187(13) 0.0284(7) Uani 1.00 1 d . . .
C(5) C 0.3354(2) 0.6335(2) 0.1518(2) 0.0378(8) Uani 1.00 1 d . . .
C(6) C 0.3606(2) 0.5826(3) 0.2162(2) 0.0465(9) Uani 1.00 1 d . . .
C(7) C 0.5748(2) 0.3509(2) 0.14048(11) 0.0182(6) Uani 1.00 1 d . . .
C(8) C 0.3241(2) 0.3384(2) 0.08940(12) 0.0231(6) Uani 1.00 1 d . . .
C(9) C 0.3350(2) 0.1068(2) 0.11811(13) 0.0261(6) Uani 1.00 1 d . . .
C(10) C 0.4259(2) 0.0115(2) 0.11902(13) 0.0325(7) Uani 1.00 1 d . . .
C(11) C 0.3213(2) 0.1389(2) 0.1946(1) 0.0354(7) Uani 1.00 1 d . . .
C(12) C 0.2367(2) 0.0547(3) 0.0715(2) 0.0466(8) Uani 1.00 1 d . . .
C(13) C 0.0190(2) 0.1756(2) 0.43141(11) 0.0226(6) Uani 1.00 1 d . . .
C(14) C 0.0141(2) 0.3217(2) 0.45321(12) 0.0306(7) Uani 1.00 1 d . . .
C(15) C 0.1241(2) 0.3515(2) 0.49335(13) 0.0363(7) Uani 1.00 1 d . . .
C(16) C 0.1937(2) 0.2769(2) 0.44899(13) 0.0289(7) Uani 1.00 1 d . . .
C(17) C 0.2238(2) 0.3571(3) 0.3900(2) 0.0410(8) Uani 1.00 1 d . . .
C(18) C 0.1913(2) 0.3448(3) 0.3228(2) 0.0537(10) Uani 1.00 1 d . . .
C(19) C -0.0643(2) 0.1491(2) 0.36371(12) 0.0190(6) Uani 1.00 1 d . . .
C(20) C 0.1738(2) 0.0505(2) 0.40648(13) 0.0264(7) Uani 1.00 1 d . . .
C(21) C 0.1277(2) -0.1665(2) 0.35476(12) 0.0262(6) Uani 1.00 1 d . . .
C(22) C 0.0242(2) -0.2382(2) 0.3405(1) 0.0372(7) Uani 1.00 1 d . . .
C(23) C 0.2095(2) -0.2453(2) 0.4042(1) 0.0375(7) Uani 1.00 1 d . . .
C(24) C 0.1623(2) -0.1311(3) 0.2843(2) 0.0405(8) Uani 1.00 1 d . . .
C(25) C -0.0756(2) 0.2739(2) 0.13970(11) 0.0173(6) Uani 1.00 1 d . . .
C(26) C -0.1066(2) 0.2931(2) 0.05839(12) 0.0193(6) Uani 1.00 1 d . . .
C(27) C -0.0239(2) 0.3738(2) 0.03016(12) 0.0252(6) Uani 1.00 1 d . . .
C(28) C -0.0042(2) 0.5046(2) 0.0693(1) 0.0312(7) Uani 1.00 1 d . . .
C(29) C 0.0240(2) 0.4862(2) 0.15094(13) 0.0275(7) Uani 1.00 1 d . . .
C(30) C -0.0593(2) 0.4059(2) 0.17898(12) 0.0234(6) Uani 1.00 1 d . . .
C(31) C -0.1876(2) 0.0660(2) 0.13830(11) 0.0173(6) Uani 1.00 1 d . . .
C(32) C -0.0945(2) -0.0258(2) 0.14239(13) 0.0231(6) Uani 1.00 1 d . . .
C(33) C -0.1300(2) -0.1613(2) 0.11339(13) 0.0296(7) Uani 1.00 1 d . . .
C(34) C -0.2127(2) -0.2190(2) 0.1525(1) 0.0328(7) Uani 1.00 1 d . . .
C(35) C -0.3053(2) -0.1263(2) 0.14892(13) 0.0296(7) Uani 1.00 1 d . . .
C(36) C -0.2683(2) 0.0089(2) 0.17869(13) 0.0244(6) Uani 1.00 1 d . . .
C(37) C 0.5815(2) 0.1584(2) 0.36029(11) 0.0154(5) Uani 1.00 1 d . . .
C(38) C 0.6143(2) 0.1439(2) 0.44195(12) 0.0187(6) Uani 1.00 1 d . . .
C(39) C 0.5365(2) 0.0560(2) 0.47147(12) 0.0248(6) Uani 1.00 1 d . . .
C(40) C 0.5261(2) -0.0780(2) 0.43472(13) 0.0270(6) Uani 1.00 1 d . . .
C(41) C 0.4951(2) -0.0627(2) 0.35265(12) 0.0245(6) Uani 1.00 1 d . . .
C(42) C 0.5731(2) 0.0243(2) 0.32327(11) 0.0181(6) Uani 1.00 1 d . . .
C(43) C 0.6857(2) 0.3729(2) 0.36083(11) 0.0172(5) Uani 1.00 1 d . . .
C(44) C 0.5885(2) 0.4554(2) 0.36085(12) 0.0225(6) Uani 1.00 1 d . . .
C(45) C 0.6190(2) 0.5936(2) 0.38794(13) 0.0295(7) Uani 1.00 1 d . . .
C(46) C 0.6923(2) 0.6580(2) 0.3441(1) 0.0317(7) Uani 1.00 1 d . . .
C(47) C 0.7898(2) 0.5748(2) 0.34519(13) 0.0283(7) Uani 1.00 1 d . . .
C(48) C 0.7600(2) 0.4368(2) 0.31700(12) 0.0212(6) Uani 1.00 1 d . . .
H(1) H 0.5042 0.3905 0.0349 0.022 Uiso 1.00 1 c R . .
H(2) H 0.5894 0.5876 0.0540 0.039 Uiso 1.00 1 c R . .
H(3) H 0.5606 0.6042 0.1302 0.039 Uiso 1.00 1 c R . .
H(4) H 0.4205 0.6350 -0.0035 0.040 Uiso 1.00 1 c R . .
H(5) H 0.4369 0.7355 0.0596 0.040 Uiso 1.00 1 c R . .
H(6) H 0.2849 0.5754 0.0489 0.034 Uiso 1.00 1 c R . .
H(7) H 0.3030 0.7181 0.1499 0.047 Uiso 1.00 1 c R . .
H(8) H 0.3487 0.6276 0.2591 0.053 Uiso 1.00 1 c R . .
H(9) H 0.3938 0.4975 0.2231 0.053 Uiso 1.00 1 c R . .
H(10) H 0.4361 -0.0051 0.0704 0.039 Uiso 1.00 1 c R . .
H(11) H 0.4895 0.0470 0.1458 0.039 Uiso 1.00 1 c R . .
H(12) H 0.4124 -0.0703 0.1403 0.039 Uiso 1.00 1 c R . .
H(13) H 0.3870 0.1679 0.2227 0.044 Uiso 1.00 1 c R . .
H(14) H 0.2981 0.0649 0.2175 0.044 Uiso 1.00 1 c R . .
H(15) H 0.2718 0.2087 0.1941 0.044 Uiso 1.00 1 c R . .
H(16) H 0.2490 0.0315 0.0246 0.057 Uiso 1.00 1 c R . .
H(17) H 0.1823 0.1213 0.0652 0.057 Uiso 1.00 1 c R . .
H(18) H 0.2104 -0.0198 0.0930 0.057 Uiso 1.00 1 c R . .
H(19) H 0.0040 0.1206 0.4706 0.027 Uiso 1.00 1 c R . .
H(20) H -0.0381 0.3353 0.4834 0.038 Uiso 1.00 1 c R . .
H(21) H -0.0047 0.3757 0.4112 0.038 Uiso 1.00 1 c R . .
H(22) H 0.1341 0.3194 0.5430 0.050 Uiso 1.00 1 c R . .
H(23) H 0.1388 0.4428 0.4954 0.050 Uiso 1.00 1 c R . .
H(24) H 0.2569 0.2476 0.4807 0.036 Uiso 1.00 1 c R . .
H(25) H 0.2740 0.4265 0.4044 0.047 Uiso 1.00 1 c R . .
H(26) H 0.2144 0.4003 0.2871 0.062 Uiso 1.00 1 c R . .
H(27) H 0.1420 0.2758 0.3039 0.062 Uiso 1.00 1 c R . .
H(28) H 0.0011 -0.2576 0.3851 0.043 Uiso 1.00 1 c R . .
H(29) H -0.0286 -0.1861 0.3113 0.043 Uiso 1.00 1 c R . .
H(30) H 0.0299 -0.3193 0.3158 0.043 Uiso 1.00 1 c R . .
H(31) H 0.1846 -0.2712 0.4470 0.044 Uiso 1.00 1 c R . .
H(32) H 0.2722 -0.1948 0.4187 0.044 Uiso 1.00 1 c R . .
H(33) H 0.2274 -0.3226 0.3802 0.044 Uiso 1.00 1 c R . .
H(34) H 0.2224 -0.0766 0.2930 0.046 Uiso 1.00 1 c R . .
H(35) H 0.1073 -0.0873 0.2528 0.046 Uiso 1.00 1 c R . .
H(36) H 0.1793 -0.2097 0.2603 0.046 Uiso 1.00 1 c R . .
H(37) H -0.1140 0.2094 0.0342 0.024 Uiso 1.00 1 c R . .
H(38) H -0.1719 0.3378 0.0471 0.024 Uiso 1.00 1 c R . .
H(39) H 0.0411 0.3245 0.0383 0.034 Uiso 1.00 1 c R . .
H(40) H -0.0440 0.3870 -0.0207 0.034 Uiso 1.00 1 c R . .
H(41) H 0.0500 0.5505 0.0511 0.041 Uiso 1.00 1 c R . .
H(42) H -0.0671 0.5555 0.0580 0.041 Uiso 1.00 1 c R . .
H(43) H 0.0906 0.4411 0.1625 0.034 Uiso 1.00 1 c R . .
H(44) H 0.0316 0.5692 0.1741 0.034 Uiso 1.00 1 c R . .
H(45) H -0.0391 0.3902 0.2298 0.032 Uiso 1.00 1 c R . .
H(46) H -0.1236 0.4524 0.1704 0.032 Uiso 1.00 1 c R . .
H(47) H -0.0104 0.2255 0.1491 0.022 Uiso 1.00 1 c R . .
H(48) H -0.2207 0.0792 0.0882 0.021 Uiso 1.00 1 c R . .
H(49) H -0.0446 0.0094 0.1160 0.034 Uiso 1.00 1 c R . .
H(50) H -0.0599 -0.0338 0.1927 0.034 Uiso 1.00 1 c R . .
H(51) H -0.0704 -0.2190 0.1190 0.039 Uiso 1.00 1 c R . .
H(52) H -0.1584 -0.1540 0.0631 0.039 Uiso 1.00 1 c R . .
H(53) H -0.1803 -0.2377 0.2009 0.043 Uiso 1.00 1 c R . .
H(54) H -0.2346 -0.3020 0.1289 0.043 Uiso 1.00 1 c R . .
H(55) H -0.3542 -0.1616 0.1769 0.039 Uiso 1.00 1 c R . .
H(56) H -0.3418 -0.1164 0.1000 0.039 Uiso 1.00 1 c R . .
H(57) H -0.3271 0.0655 0.1757 0.028 Uiso 1.00 1 c R . .
H(58) H -0.2371 -0.0017 0.2289 0.028 Uiso 1.00 1 c R . .
H(59) H -0.2165 0.2475 0.1646 0.036 Uiso 1.00 1 c R . .
H(60) H -0.1345 0.1815 0.2186 0.036 Uiso 1.00 1 c R . .
H(61) H 0.5143 0.2001 0.3497 0.019 Uiso 1.00 1 c R . .
H(62) H 0.6195 0.2265 0.4643 0.024 Uiso 1.00 1 c R . .
H(63) H 0.6830 0.1027 0.4515 0.024 Uiso 1.00 1 c R . .
H(64) H 0.4692 0.0970 0.4637 0.030 Uiso 1.00 1 c R . .
H(65) H 0.5585 0.0441 0.5230 0.030 Uiso 1.00 1 c R . .
H(66) H 0.5914 -0.1238 0.4462 0.036 Uiso 1.00 1 c R . .
H(67) H 0.4742 -0.1298 0.4529 0.036 Uiso 1.00 1 c R . .
H(68) H 0.4915 -0.1465 0.3298 0.028 Uiso 1.00 1 c R . .
H(69) H 0.4269 -0.0231 0.3414 0.028 Uiso 1.00 1 c R . .
H(70) H 0.5512 0.0351 0.2718 0.021 Uiso 1.00 1 c R . .
H(71) H 0.6401 -0.0174 0.3316 0.021 Uiso 1.00 1 c R . .
H(72) H 0.7207 0.3613 0.4098 0.020 Uiso 1.00 1 c R . .
H(73) H 0.5440 0.4153 0.3897 0.028 Uiso 1.00 1 c R . .
H(74) H 0.5499 0.4627 0.3120 0.028 Uiso 1.00 1 c R . .
H(75) H 0.5585 0.6450 0.3887 0.042 Uiso 1.00 1 c R . .
H(76) H 0.6556 0.5857 0.4387 0.042 Uiso 1.00 1 c R . .
H(77) H 0.6566 0.6667 0.2942 0.043 Uiso 1.00 1 c R . .
H(78) H 0.7120 0.7442 0.3615 0.043 Uiso 1.00 1 c R . .
H(79) H 0.8342 0.6162 0.3168 0.036 Uiso 1.00 1 c R . .
H(80) H 0.8256 0.5695 0.3942 0.036 Uiso 1.00 1 c R . .
H(81) H 0.8223 0.3846 0.3194 0.031 Uiso 1.00 1 c R . .
H(82) H 0.7271 0.4415 0.2663 0.031 Uiso 1.00 1 c R . .
H(83) H 0.6242 0.2512 0.2795 0.036 Uiso 1.00 1 c R . .
H(84) H 0.7218 0.1867 0.3347 0.036 Uiso 1.00 1 c R . .

loop_
_atom_site_aniso_label
_atom_site_aniso_U_11
_atom_site_aniso_U_22
_atom_site_aniso_U_33
_atom_site_aniso_U_12
_atom_site_aniso_U_13
_atom_site_aniso_U_23
O(1) 0.0184(8) 0.0399(10) 0.0368(10) 0.0102(8) 0.0075(7) 0.0056(8)
O(2) 0.0208(8) 0.0262(8) 0.0192(8) -0.0008(7) 0.0005(6) 0.0024(7)
O(3) 0.0167(8) 0.0341(10) 0.0559(12) 0.0021(8) 0.0043(8) 0.0007(9)
O(4) 0.0235(8) 0.0162(8) 0.0262(9) -0.0006(7) 0.0027(7) 0.0002(7)
O(5) 0.0158(8) 0.0302(9) 0.0340(10) 0.0010(7) 0.0040(7) 0.0035(7)
O(6) 0.0259(8) 0.0326(9) 0.0180(8) -0.0029(7) 0.0015(7) 0.0013(7)
O(7) 0.0130(8) 0.0261(9) 0.078(1) 0.0005(7) 0.0062(9) -0.0086(9)
O(8) 0.0190(8) 0.0163(8) 0.0454(10) -0.0012(7) 0.0043(7) 0.0006(8)
N(1) 0.0166(9) 0.0158(9) 0.0270(11) 0.0031(8) 0.0016(8) -0.0005(8)
N(2) 0.0180(10) 0.0199(9) 0.0296(11) -0.0001(8) -0.0000(8) 0.0010(9)
N(3) 0.0181(9) 0.0187(9) 0.0179(10) 0.0016(8) 0.0047(8) 0.0011(8)
N(4) 0.0137(9) 0.0148(9) 0.0167(10) -0.0011(7) 0.0030(7) 0.0011(7)
C(1) 0.0177(11) 0.0182(11) 0.0207(11) -0.0018(9) 0.0055(9) -0.0014(9)
C(2) 0.0284(13) 0.0190(12) 0.0321(13) -0.0039(10) 0.0063(10) 0.0021(10)
C(3) 0.042(2) 0.0197(12) 0.037(1) 0.0052(11) 0.0095(12) 0.0063(11)
C(4) 0.0287(13) 0.0192(12) 0.037(1) 0.0080(10) 0.0051(11) 0.0044(11)
C(5) 0.041(2) 0.0218(13) 0.054(2) 0.0053(11) 0.017(1) -0.0021(12)
C(6) 0.052(2) 0.044(2) 0.043(2) 0.011(1) 0.009(1) -0.009(2)
C(7) 0.0179(11) 0.0140(11) 0.0217(12) -0.0035(9) 0.0008(9) -0.0023(9)
C(8) 0.0195(12) 0.0249(12) 0.0228(12) -0.0004(10) -0.0017(9) 0.0002(10)
C(9) 0.0256(13) 0.0202(12) 0.032(1) -0.0075(10) 0.0028(10) 0.0013(10)
C(10) 0.041(2) 0.0211(12) 0.034(1) 0.0003(11) 0.0048(12) 0.0000(11)
C(11) 0.036(1) 0.039(2) 0.035(2) -0.0011(12) 0.0151(12) 0.0065(12)
C(12) 0.036(2) 0.034(2) 0.063(2) -0.0140(13) -0.010(1) 0.003(1)
C(13) 0.0234(12) 0.0253(12) 0.0192(11) 0.0030(10) 0.0043(9) 0.0040(10)
C(14) 0.0276(13) 0.035(1) 0.0281(13) 0.0043(11) 0.0027(10) -0.0105(11)
C(15) 0.034(1) 0.034(1) 0.038(2) 0.0005(12) -0.0005(11) -0.0108(12)
C(16) 0.0235(12) 0.0220(12) 0.039(1) -0.0012(10) -0.0010(11) -0.0003(11)
C(17) 0.042(2) 0.029(1) 0.051(2) -0.0053(12) 0.004(1) 0.0029(13)
C(18) 0.057(2) 0.045(2) 0.062(2) -0.011(2) 0.018(2) 0.005(2)
C(19) 0.0168(11) 0.0159(11) 0.0244(12) 0.0047(9) 0.0039(9) -0.0001(9)
C(20) 0.0187(12) 0.0211(12) 0.038(2) 0.0006(10) 0.0005(10) 0.0046(11)
C(21) 0.0225(12) 0.0234(12) 0.0306(13) -0.0032(10) -0.0006(10) 0.0015(11)
C(22) 0.035(2) 0.038(2) 0.038(2) -0.0139(12) 0.0040(12) -0.0045(12)
C(23) 0.040(2) 0.0217(13) 0.047(2) 0.0074(11) -0.0015(13) 0.0008(12)
C(24) 0.028(1) 0.054(2) 0.040(2) -0.0094(13) 0.0057(12) 0.002(1)
C(25) 0.0146(11) 0.0178(11) 0.0204(12) 0.0009(9) 0.0053(9) 0.0031(9)
C(26) 0.0163(11) 0.0222(12) 0.0192(12) 0.0015(9) 0.0032(9) 0.0001(9)
C(27) 0.0226(12) 0.0318(13) 0.0225(12) 0.0044(10) 0.0077(10) 0.0070(10)
C(28) 0.031(1) 0.0285(13) 0.035(2) -0.0049(11) 0.0100(12) 0.0080(12)
C(29) 0.0254(13) 0.0270(13) 0.030(1) -0.0061(10) 0.0050(11) 0.0004(10)
C(30) 0.0246(12) 0.0223(12) 0.0236(13) -0.0017(10) 0.0056(10) -0.0017(10)
C(31) 0.0169(11) 0.0183(11) 0.0162(11) -0.0008(9) 0.0014(9) -0.0013(9)
C(32) 0.0190(12) 0.0216(12) 0.0300(13) 0.0006(9) 0.0082(10) 0.0001(10)
C(33) 0.0282(13) 0.0231(12) 0.038(2) 0.0037(11) 0.0070(11) -0.0040(12)
C(34) 0.038(2) 0.0214(12) 0.038(2) -0.0016(11) 0.0039(12) 0.0027(11)
C(35) 0.0227(12) 0.0272(13) 0.039(2) -0.0055(10) 0.0068(11) 0.0010(11)
C(36) 0.0222(12) 0.0224(12) 0.029(1) 0.0019(10) 0.0056(10) 0.0007(10)
C(37) 0.0104(10) 0.0178(10) 0.0190(11) 0.0002(9) 0.0054(9) 0.0001(9)
C(38) 0.0170(11) 0.0194(11) 0.0200(12) 0.0005(9) 0.0043(9) -0.0005(9)
C(39) 0.0266(13) 0.0285(12) 0.0214(13) 0.0013(10) 0.0095(10) 0.0051(10)
C(40) 0.0290(13) 0.0227(12) 0.031(1) -0.0051(10) 0.0084(10) 0.0071(11)
C(41) 0.0231(12) 0.0195(11) 0.0306(13) -0.0046(10) 0.0042(10) -0.0014(10)
C(42) 0.0169(11) 0.0193(11) 0.0181(12) -0.0017(9) 0.0032(9) -0.0015(9)
C(43) 0.0199(11) 0.0142(10) 0.0166(11) -0.0030(9) 0.0007(9) -0.0010(9)
C(44) 0.0253(12) 0.0189(11) 0.0245(13) -0.0016(10) 0.0083(10) 0.0014(10)
C(45) 0.040(2) 0.0164(12) 0.033(2) 0.0012(11) 0.0105(12) -0.0008(10)
C(46) 0.038(2) 0.0183(12) 0.039(2) -0.0065(11) 0.0095(12) 0.0001(11)
C(47) 0.0299(13) 0.0245(12) 0.030(1) -0.0117(11) 0.0046(11) 0.0003(11)
C(48) 0.0169(11) 0.0219(11) 0.0252(13) -0.0031(9) 0.0048(9) 0.0018(10)

loop_
_geom_bond_atom_site_label_1
_geom_bond_atom_site_label_2
_geom_bond_distance
_geom_bond_publ_flag
_geom_bond_site_symmetry_1
_geom_bond_site_symmetry_2
O(1) C(7) 1.257(3) ? . .
O(2) C(7) 1.250(3) ? . .
O(3) C(8) 1.212(3) ? . .
O(4) C(8) 1.349(3) ? . .
O(4) C(9) 1.480(3) ? . .
O(5) C(19) 1.253(3) ? . .
O(6) C(19) 1.260(3) ? . .
O(7) C(20) 1.220(3) ? . .
O(8) C(20) 1.360(3) ? . .
O(8) C(21) 1.473(3) ? . .
N(1) C(1) 1.466(3) ? . .
N(1) C(4) 1.470(3) ? . .
N(1) C(8) 1.354(3) ? . .
N(2) C(13) 1.456(3) ? . .
N(2) C(16) 1.474(3) ? . .
N(2) C(20) 1.352(3) ? . .
N(3) C(25) 1.503(3) ? . .
N(3) C(31) 1.501(3) ? . .
N(4) C(37) 1.505(3) ? . .
N(4) C(43) 1.502(3) ? . .
C(1) C(2) 1.547(3) ? . .
C(1) C(7) 1.539(3) ? . .
C(2) C(3) 1.526(3) ? . .
C(3) C(4) 1.530(4) ? . .
C(4) C(5) 1.487(4) ? . .
C(5) C(6) 1.301(4) ? . .
C(9) C(10) 1.527(3) ? . .
C(9) C(11) 1.514(4) ? . .
C(9) C(12) 1.508(3) ? . .
C(13) C(14) 1.551(3) ? . .
C(13) C(19) 1.535(3) ? . .
C(14) C(15) 1.520(3) ? . .
C(15) C(16) 1.537(4) ? . .
C(16) C(17) 1.486(4) ? . .
C(17) C(18) 1.260(4) ? . .
C(21) C(22) 1.511(3) ? . .
C(21) C(23) 1.509(3) ? . .
C(21) C(24) 1.516(4) ? . .
C(25) C(26) 1.518(3) ? . .
C(25) C(30) 1.531(3) ? . .
C(26) C(27) 1.524(3) ? . .
C(27) C(28) 1.522(3) ? . .
C(28) C(29) 1.519(3) ? . .
C(29) C(30) 1.525(3) ? . .
C(31) C(32) 1.521(3) ? . .
C(31) C(36) 1.518(3) ? . .
C(32) C(33) 1.527(3) ? . .
C(33) C(34) 1.525(4) ? . .
C(34) C(35) 1.522(3) ? . .
C(35) C(36) 1.533(3) ? . .
C(37) C(38) 1.521(3) ? . .
C(37) C(42) 1.530(3) ? . .
C(38) C(39) 1.529(3) ? . .
C(39) C(40) 1.526(3) ? . .
C(40) C(41) 1.527(3) ? . .
C(41) C(42) 1.524(3) ? . .
C(43) C(44) 1.518(3) ? . .
C(43) C(48) 1.524(3) ? . .
C(44) C(45) 1.527(3) ? . .
C(45) C(46) 1.517(4) ? . .
C(46) C(47) 1.521(3) ? . .
C(47) C(48) 1.529(3) ? . .
N(3) H(59) 0.9212 ? . .
N(3) H(60) 0.9081 ? . .
N(4) H(83) 0.9464 ? . .
N(4) H(84) 0.9801 ? . .
C(1) H(1) 0.9684 ? . .
C(2) H(2) 0.9609 ? . .
C(2) H(3) 0.9657 ? . .
C(3) H(4) 0.9593 ? . .
C(3) H(5) 0.9548 ? . .
C(4) H(6) 0.9538 ? . .
C(5) H(7) 0.9582 ? . .
C(6) H(8) 0.9634 ? . .
C(6) H(9) 0.9679 ? . .
C(10) H(10) 0.9613 ? . .
C(10) H(11) 0.9562 ? . .
C(10) H(12) 0.9551 ? . .
C(11) H(13) 0.9644 ? . .
C(11) H(14) 0.9455 ? . .
C(11) H(15) 0.9579 ? . .
C(12) H(16) 0.9516 ? . .
C(12) H(17) 0.9706 ? . .
C(12) H(18) 0.9530 ? . .
C(13) H(19) 0.9725 ? . .
C(14) H(20) 0.9691 ? . .
C(14) H(21) 0.9560 ? . .
C(15) H(22) 0.9736 ? . .
C(15) H(23) 0.9496 ? . .
C(16) H(24) 0.9696 ? . .
C(17) H(25) 0.9678 ? . .
C(18) H(26) 0.9654 ? . .
C(18) H(27) 0.9743 ? . .
C(22) H(28) 0.9604 ? . .
C(22) H(29) 0.9571 ? . .
C(22) H(30) 0.9575 ? . .
C(23) H(31) 0.9554 ? . .
C(23) H(32) 0.9607 ? . .
C(23) H(33) 0.9570 ? . .
C(24) H(34) 0.9485 ? . .
C(24) H(35) 0.9521 ? . .
C(24) H(36) 0.9639 ? . .
C(25) H(47) 0.9689 ? . .
C(26) H(37) 0.9633 ? . .
C(26) H(38) 0.9516 ? . .
C(27) H(39) 0.9701 ? . .
C(27) H(40) 0.9519 ? . .
C(28) H(41) 0.9597 ? . .
C(28) H(42) 0.9588 ? . .
C(29) H(43) 0.9691 ? . .
C(29) H(44) 0.9487 ? . .
C(30) H(45) 0.9552 ? . .
C(30) H(46) 0.9491 ? . .
C(31) H(48) 0.9682 ? . .
C(32) H(49) 0.9542 ? . .
C(32) H(50) 0.9714 ? . .
C(33) H(51) 0.9623 ? . .
C(33) H(52) 0.9504 ? . .
C(34) H(53) 0.9491 ? . .
C(34) H(54) 0.9733 ? . .
C(35) H(55) 0.9648 ? . .
C(35) H(56) 0.9584 ? . .
C(36) H(57) 0.9505 ? . .
C(36) H(58) 0.9608 ? . .
C(37) H(61) 0.9582 ? . .
C(38) H(62) 0.9385 ? . .
C(38) H(63) 0.9739 ? . .
C(39) H(64) 0.9561 ? . .
C(39) H(65) 0.9641 ? . .
C(40) H(66) 0.9573 ? . .
C(40) H(67) 0.9669 ? . .
C(41) H(68) 0.9543 ? . .
C(41) H(69) 0.9619 ? . .
C(42) H(70) 0.9613 ? . .
C(42) H(71) 0.9561 ? . .
C(43) H(72) 0.9543 ? . .
C(44) H(73) 0.9540 ? . .
C(44) H(74) 0.9643 ? . .
C(45) H(75) 0.9474 ? . .
C(45) H(76) 0.9868 ? . .
C(46) H(77) 0.9694 ? . .
C(46) H(78) 0.9573 ? . .
C(47) H(79) 0.9520 ? . .
C(47) H(80) 0.9533 ? . .
C(48) H(81) 0.9626 ? . .
C(48) H(82) 0.9694 ? . .

loop_
_cod_related_entry_id
_cod_related_entry_database
_cod_related_entry_code
1 ChemSpider 9537157
